data_4100805
loop_
_publ_author_name
'A. Tessa ten Cate'
'Huub Kooijman'
'Anthony L. Spek'
'Rint P. Sijbesma'
'E.W. Meijer'

_publ_contact_author_address
;   Bijvoet Center for Biomolecular Research
    Department of Crystal and Structural Chemistry
    Utrecht University
    Padualaan 8
    3584 CH Utrecht
    The Netherlands
;
_publ_contact_author_email h.kooijman@chem.uu.nl
_publ_contact_author_fax '+31 30 2533940'
_publ_contact_author_name '   Dr. H. Kooijman'
_publ_contact_author_phone '+31 30 2532533'
_publ_section_title
;
Conformational control in cyclization of hydrogen-bonded
supramolecular polymers
;
_journal_name_full 'Journal of the American Chemical Society'
_journal_page_first 3801
_journal_page_last 3808
_journal_paper_doi 10.1021/ja039408x
_journal_volume 126
_journal_year 2004
_chemical_formula_moiety 'C12 H22 O4'
_chemical_formula_sum 'C12 H22 O4'
_chemical_formula_weight 230.30
_space_group_IT_number 14
_symmetry_cell_setting monoclinic
_symmetry_space_group_name_Hall '-P 2ybc'
_symmetry_space_group_name_H-M 'P 1 21/c 1'
_cell_angle_alpha 90
_cell_angle_beta 118.864(16)
_cell_angle_gamma 90
_cell_formula_units_Z 2
_cell_length_a 6.1700(9)
_cell_length_b 9.9686(15)
_cell_length_c 12.025(3)
_cell_measurement_temperature 150
_cell_volume 647.7(2)
_diffrn_ambient_temperature 150
_exptl_crystal_density_diffrn 1.181
_cod_depositor_comments
;
The following automatic conversions were performed:
'_symmetry_cell_setting' value 'Monoclinic' changed to 'monoclinic'
according to '/home/saulius/struct/CIF-dictionaries/cif_core.dic'
dictionary named 'cif_core.dic' version 2.4.1 from 2010-06-29.

Automatic conversion script
Id: cif_fix_enum 1527 2010-12-29 10:47:43Z saulius 
;
_cod_original_sg_symbol_H-M 'P 21/c'
_cod_database_code 4100805

loop_
_symmetry_equiv_pos_as_xyz
x,y,z
-x,1/2+y,1/2-z
-x,-y,-z
x,1/2-y,1/2+z

loop_
_atom_site_aniso_label
_atom_site_aniso_U_11
_atom_site_aniso_U_22
_atom_site_aniso_U_33
_atom_site_aniso_U_23
_atom_site_aniso_U_13
_atom_site_aniso_U_12
O1 0.0438(8) 0.0369(8) 0.0349(8) 0.0002(6) 0.0222(7) -0.0091(7)
O2 0.0572(10) 0.0453(9) 0.0317(9) -0.0054(7) 0.0231(7) -0.0188(7)
C1 0.0275(10) 0.0272(10) 0.0269(11) 0.0044(9) 0.0125(9) 0.0057(8)
C2 0.0232(9) 0.0300(11) 0.0259(10) 0.0037(8) 0.0109(8) 0.0004(8)
C3 0.0289(10) 0.0295(11) 0.0288(10) -0.0013(8) 0.0114(8) -0.0042(8)
C4 0.0275(10) 0.0304(11) 0.0295(11) 0.0023(8) 0.0121(9) -0.0014(8)
C5 0.0294(11) 0.0466(13) 0.0413(12) 0.0062(10) 0.0151(9) 0.0028(9)
C6 0.0350(11) 0.0389(12) 0.0271(11) 0.0015(9) 0.0120(9) -0.0021(9)

loop_
_atom_site_label
_atom_site_type_symbol
_atom_site_thermal_displace_type
_atom_site_fract_x
_atom_site_fract_y
_atom_site_fract_z
_atom_site_occupancy
_atom_site_U_iso_or_equiv
_atom_site_calc_flag
_atom_site_refinement_flags
O1 O Uani 0.8635(2) 0.42297(13) 0.36008(12) 1.000 0.0372(5) . .
O2 O Uani 0.8359(3) 0.37329(15) 0.53308(12) 1.000 0.0440(5) . .
C1 C Uani 0.7805(3) 0.35194(18) 0.41463(17) 1.000 0.0275(6) . .
C2 C Uani 0.6039(3) 0.23716(18) 0.35108(16) 1.000 0.0268(6) . .
C3 C Uani 0.7013(3) 0.11029(18) 0.43322(17) 1.000 0.0301(6) . .
C4 C Uani 0.9546(3) 0.06112(18) 0.45660(17) 1.000 0.0298(6) . .
C5 C Uani 0.3526(3) 0.2764(2) 0.34101(19) 1.000 0.0399(7) . .
C6 C Uani 0.5704(3) 0.2149(2) 0.21758(17) 1.000 0.0349(7) . .
H2 H Uiso 0.944(4) 0.453(2) 0.567(2) 1.000 0.0660 . .
H3A H Uiso 0.71070 0.12810 0.51640 1.000 0.0360 calc R
H3B H Uiso 0.57980 0.03720 0.39190 1.000 0.0360 calc R
H4A H Uiso 0.94470 0.03820 0.37410 1.000 0.0360 calc R
H4B H Uiso 1.07640 0.13460 0.49520 1.000 0.0360 calc R
H5A H Uiso 0.37440 0.29260 0.42620 1.000 0.0600 calc R
H5B H Uiso 0.23370 0.20330 0.30060 1.000 0.0600 calc R
H5C H Uiso 0.29040 0.35800 0.28980 1.000 0.0600 calc R
H6A H Uiso 0.50080 0.29600 0.16650 1.000 0.0520 calc R
H6B H Uiso 0.45770 0.13930 0.17740 1.000 0.0520 calc R
H6C H Uiso 0.73120 0.19510 0.22350 1.000 0.0520 calc R

loop_
_geom_bond_atom_site_label_1
_geom_bond_atom_site_label_2
_geom_bond_distance
_geom_bond_site_symmetry_1
_geom_bond_site_symmetry_2
_geom_bond_publ_flag
O1 C1 1.232(2) . . yes
O2 C1 1.312(2) . . yes
O2 H2 0.99(2) . . no
C1 C2 1.509(3) . . no
C2 C3 1.537(3) . . no
C2 C5 1.546(3) . . no
C2 C6 1.533(3) . . no
C3 C4 1.529(3) . . no
C4 C4 1.524(3) . 3_756 no
C3 H3A 0.9896 . . no
C3 H3B 0.9900 . . no
C4 H4A 0.9908 . . no
C4 H4B 0.9899 . . no
C5 H5A 0.9801 . . no
C5 H5B 0.9804 . . no
C5 H5C 0.9798 . . no
C6 H6A 0.9801 . . no
C6 H6B 0.9801 . . no
C6 H6C 0.9799 . . no
